data_7053178
loop_
_publ_author_name
'Mouchaham, Georges'
'Roques, Nans'
'Duhayon, Carine'
'Imaz, Inhar'
'Sutter, Jean-Pascal'

_publ_section_title
;
 Extended H-bond networks based on guanidinium H-donors and
 [Zr(A)4]4&#x2212; H-acceptor units: modulation of the assemblage and
 guest accessible volume by chemical design (A = oxalate,
 dihydrobenzoquinonate, chloranilate)
;
_journal_issue 11
_journal_name_full 'New Journal of Chemistry'
_journal_page_first 3476
_journal_paper_doi 10.1039/c3nj00520h
_journal_volume 37
_journal_year 2013
_chemical_formula_moiety 'C24 Cl8 O16 Zr, 4(C3 H6 N3), H2 O '
_chemical_formula_sum 'C36 H26 Cl8 N12 O17 Zr'
_chemical_formula_weight 1273.51
_space_group_IT_number 14
_symmetry_cell_setting monoclinic
_symmetry_space_group_name_Hall '-P 2ybc'
_symmetry_space_group_name_H-M 'P 1 21/c 1'
_atom_sites_solution_hydrogens geom
_atom_sites_solution_primary direct
_cell_angle_alpha 90
_cell_angle_beta 111.033(3)
_cell_angle_gamma 90
_cell_formula_units_Z 4
_cell_length_a 17.4105(4)
_cell_length_b 20.2998(5)
_cell_length_c 13.9896(4)
_cell_measurement_reflns_used 26113
_cell_measurement_temperature 180
_cell_measurement_theta_max 29
_cell_measurement_theta_min 3
_cell_volume 4614.9(2)
_computing_cell_refinement 'CrysAlis RED, (Oxford Diffraction, 2002)'
_computing_data_collection 'Gemini, (Oxford Diffraction, 2006)'
_computing_data_reduction 'CrysAlis RED, (Oxford Diffraction, 2002)'
_computing_molecular_graphics 'CAMERON (Watkin et al., 1996)'
_computing_publication_material 'CRYSTALS (Betteridge et al., 2003)'
_computing_structure_refinement 'CRYSTALS (Betteridge et al., 2003)'
_computing_structure_solution 'SIR92 (Altomare et al., 1994)'
_diffrn_ambient_temperature 180
_diffrn_measured_fraction_theta_full 0.997
_diffrn_measured_fraction_theta_max 0.925
_diffrn_measurement_device Area
_diffrn_measurement_device_type 'Oxford Diffraction Gemini'
_diffrn_measurement_method '\f & \w scans'
_diffrn_radiation_monochromator graphite
_diffrn_radiation_type 'Mo K\a'
_diffrn_radiation_wavelength 0.71073
_diffrn_reflns_av_R_equivalents 0.053
_diffrn_reflns_limit_h_max 23
_diffrn_reflns_limit_h_min -23
_diffrn_reflns_limit_k_max 26
_diffrn_reflns_limit_k_min -27
_diffrn_reflns_limit_l_max 19
_diffrn_reflns_limit_l_min -18
_diffrn_reflns_number 81922
_diffrn_reflns_theta_full 26.859
_diffrn_reflns_theta_max 29.194
_diffrn_reflns_theta_min 3.379
_diffrn_standards_number 0
_exptl_absorpt_coefficient_mu 0.790
_exptl_absorpt_correction_T_max 0.96
_exptl_absorpt_correction_T_min 0.85
_exptl_absorpt_correction_type multi-scan
_exptl_absorpt_process_details 'Blessing, acta cryst. (1995), a51, 33-38'
_exptl_crystal_colour violet
_exptl_crystal_density_diffrn 1.833
_exptl_crystal_density_method 'not measured'
_exptl_crystal_description planar
_exptl_crystal_F_000 2552
_exptl_crystal_size_max 0.350
_exptl_crystal_size_mid 0.200
_exptl_crystal_size_min 0.050
_refine_diff_density_max 0.40
_refine_diff_density_min -0.32
_refine_ls_extinction_method None
_refine_ls_goodness_of_fit_ref 1.1048
_refine_ls_hydrogen_treatment constr
_refine_ls_matrix_type full
_refine_ls_number_parameters 667
_refine_ls_number_reflns 6799
_refine_ls_number_restraints 0
_refine_ls_R_factor_all 0.0534
_refine_ls_R_factor_gt 0.0258
_refine_ls_shift/su_max 0.0025673
_refine_ls_shift/su_mean 0.0000679
_refine_ls_structure_factor_coef F
_refine_ls_weighting_details
;
 Method, part 1, Chebychev polynomial, (Watkin, 1994, Prince, 1982) 
 [weight] = 1.0/[A~0~*T~0~(x)+A~1~*T~1~(x) ... +A~n-1~]*T~n-1~(x)] 
 where A~i~ are the Chebychev coefficients listed below and x= Fcalc/Fmax 
 Method = Robust Weighting (Prince, 1982) 
 W = [weight] * [1-(deltaF/6*sigmaF)^2^]^2^ 
 A~i~ are: 
 8.40 -5.04 6.41 
;
_refine_ls_weighting_scheme calc
_refine_ls_wR_factor_all 0.0369
_refine_ls_wR_factor_gt 0.0273
_refine_ls_wR_factor_ref 0.0255
_reflns_limit_h_max 22
_reflns_limit_h_min -23
_reflns_limit_k_max 27
_reflns_limit_k_min 0
_reflns_limit_l_max 19
_reflns_limit_l_min 0
_reflns_number_gt 7587
_reflns_number_total 11560
_reflns_threshold_expression I>2.0\s(I)
_oxford_refine_ls_r_factor_ref 0.0230
_oxford_reflns_number_all 11541
_oxford_reflns_threshold_expression_ref I>3.0\s(I)
_cod_data_source_file c3nj00520h.txt
_cod_data_source_block cpd6
_cod_depositor_comments
;
The following automatic conversions were performed:

'_symmetry_cell_setting' value 'Monoclinic' changed to 'monoclinic'
according to /home/saulius/struct/CIF-dictionaries/cif_core.dic
dictionary named 'cif_core.dic' version 2.4.2 from 2011-04-26.

Automatic conversion script
Id: cif_fix_values 1891 2012-01-12 08:04:46Z andrius 
;
_cod_original_sg_symbol_H-M 'P 1 21/c 1 '
_cod_original_formula_sum 'C36 H26 Cl8 N12 O17 Zr1'
_cod_database_code 7053178

loop_
_symmetry_equiv_pos_as_xyz
x,y,z
-x,-y,-z
-x,y+1/2,-z+1/2
x,-y+1/2,z+1/2

loop_
_atom_site_label
_atom_site_type_symbol
_atom_site_fract_x
_atom_site_fract_y
_atom_site_fract_z
_atom_site_U_iso_or_equiv
_atom_site_occupancy
_atom_site_adp_type
_atom_site_refinement_flags_posn
Zr1 Zr 0.397493(11) 0.554608(9) 0.143613(14) 0.0133 1.0000 Uani .
C1 C 0.26447(12) 0.53657(10) -0.05902(16) 0.0179 1.0000 Uani .
C2 C 0.28235(12) 0.46747(10) -0.01496(15) 0.0171 1.0000 Uani .
C3 C 0.22864(13) 0.41667(10) -0.05617(16) 0.0199 1.0000 Uani .
C4 C 0.15210(13) 0.42835(11) -0.13635(17) 0.0241 1.0000 Uani .
C5 C 0.13021(13) 0.50064(11) -0.17473(17) 0.0228 1.0000 Uani .
C6 C 0.19044(13) 0.55043(11) -0.13394(16) 0.0214 1.0000 Uani .
C7 C 0.27962(12) 0.66627(10) 0.12594(15) 0.0174 1.0000 Uani .
C8 C 0.22840(12) 0.60481(10) 0.11679(15) 0.0167 1.0000 Uani .
C9 C 0.14409(12) 0.60906(11) 0.07543(17) 0.0216 1.0000 Uani .
C10 C 0.10340(13) 0.67034(11) 0.04429(17) 0.0241 1.0000 Uani .
C11 C 0.15589(14) 0.73408(11) 0.06291(17) 0.0242 1.0000 Uani .
C13 C 0.57311(12) 0.53130(10) 0.17097(15) 0.0156 1.0000 Uani .
C14 C 0.55699(12) 0.60152(10) 0.13383(15) 0.0153 1.0000 Uani .
C15 C 0.62162(12) 0.64460(9) 0.15236(15) 0.0169 1.0000 Uani .
C16 C 0.70187(12) 0.62701(10) 0.22057(15) 0.0173 1.0000 Uani .
C17 C 0.71834(12) 0.55476(10) 0.25814(15) 0.0164 1.0000 Uani .
C18 C 0.65193(12) 0.51025(9) 0.22552(16) 0.0171 1.0000 Uani .
C19 C 0.52711(12) 0.55309(10) 0.35622(14) 0.0155 1.0000 Uani .
C20 C 0.48287(12) 0.48790(9) 0.34599(15) 0.0152 1.0000 Uani .
C21 C 0.51788(12) 0.43790(10) 0.41342(15) 0.0174 1.0000 Uani .
C22 C 0.59743(13) 0.44386(11) 0.49010(15) 0.0192 1.0000 Uani .
C23 C 0.64416(13) 0.51025(10) 0.49845(16) 0.0205 1.0000 Uani .
C24 C 0.60300(12) 0.56199(10) 0.43018(15) 0.0175 1.0000 Uani .
C25 C 0.51269(17) 0.83130(13) 0.33635(19) 0.0333 1.0000 Uani .
C26 C 0.51451(18) 0.76959(13) 0.3061(2) 0.0376 1.0000 Uani .
C27 C 0.43620(13) 0.77080(11) 0.39919(17) 0.0232 1.0000 Uani .
C28 C 0.86874(19) 0.6483(2) 0.5841(3) 0.0665 1.0000 Uani .
C29 C 0.94546(17) 0.64533(18) 0.6497(2) 0.0472 1.0000 Uani .
C30 C 0.94397(14) 0.60441(12) 0.50282(18) 0.0288 1.0000 Uani .
C31 C 0.80783(15) 0.59778(12) 0.8196(2) 0.0304 1.0000 Uani .
C32 C 0.74939(15) 0.63557(12) 0.7562(2) 0.0323 1.0000 Uani .
C33 C 0.85920(14) 0.69869(12) 0.82844(18) 0.0277 1.0000 Uani .
C34 C 0.10068(16) 0.69018(15) 0.2779(2) 0.0382 1.0000 Uani .
C35 C 0.18180(16) 0.68367(14) 0.3259(2) 0.0357 1.0000 Uani .
C36 C 0.12631(14) 0.58462(14) 0.31325(18) 0.0308 1.0000 Uani .
C37 C 0.24328(13) 0.72669(10) 0.10236(17) 0.0213 1.0000 Uani .
Cl1 Cl 0.16732(4) 0.63077(3) -0.17661(4) 0.0314 1.0000 Uani .
Cl2 Cl 0.25075(3) 0.33773(3) -0.00799(4) 0.0267 1.0000 Uani .
Cl3 Cl 0.30313(4) 0.79617(3) 0.11503(5) 0.0301 1.0000 Uani .
Cl4 Cl 0.08349(3) 0.53914(3) 0.05087(5) 0.0313 1.0000 Uani .
Cl5 Cl 0.66811(3) 0.43093(2) 0.27194(4) 0.0238 1.0000 Uani .
Cl6 Cl 0.60492(3) 0.72507(2) 0.11123(4) 0.0219 1.0000 Uani .
Cl7 Cl 0.65387(3) 0.63618(3) 0.43679(4) 0.0240 1.0000 Uani .
Cl8 Cl 0.46937(3) 0.36277(2) 0.40178(4) 0.0225 1.0000 Uani .
O1 O 0.32251(9) 0.57782(7) -0.01592(11) 0.0195 1.0000 Uani .
O2 O 0.34999(9) 0.46328(7) 0.06188(11) 0.0199 1.0000 Uani .
O3 O 0.06138(10) 0.50988(9) -0.23994(13) 0.0326 1.0000 Uani .
O4 O 0.10104(10) 0.38547(9) -0.17669(15) 0.0367 1.0000 Uani .
O5 O 0.35740(8) 0.65471(7) 0.15630(12) 0.0207 1.0000 Uani .
O6 O 0.27109(8) 0.55216(7) 0.14596(11) 0.0188 1.0000 Uani .
O7 O 0.11902(11) 0.78640(8) 0.04023(15) 0.0374 1.0000 Uani .
O8 O 0.02853(10) 0.67620(9) 0.00247(16) 0.0399 1.0000 Uani .
O9 O 0.50816(8) 0.49674(7) 0.15146(11) 0.0189 1.0000 Uani .
O10 O 0.47981(8) 0.61478(7) 0.08951(11) 0.0180 1.0000 Uani .
O11 O 0.78848(9) 0.54138(7) 0.31718(12) 0.0223 1.0000 Uani .
O12 O 0.75878(9) 0.66626(7) 0.25604(12) 0.0237 1.0000 Uani .
O13 O 0.48714(8) 0.59529(7) 0.28756(11) 0.0184 1.0000 Uani .
O14 O 0.41381(8) 0.48538(7) 0.27060(11) 0.0188 1.0000 Uani .
O15 O 0.71371(10) 0.51356(9) 0.56185(13) 0.0342 1.0000 Uani .
O16 O 0.63268(10) 0.39950(8) 0.54968(12) 0.0282 1.0000 Uani .
O17 O 0.13491(11) 0.57444(9) 0.56369(15) 0.0373 1.0000 Uani .
N1 N 0.46304(13) 0.83132(9) 0.39386(14) 0.0274 1.0000 Uani .
N2 N 0.46703(13) 0.73220(10) 0.34556(15) 0.0300 1.0000 Uani .
N3 N 0.38490(13) 0.75300(12) 0.44727(19) 0.0408 1.0000 Uani .
N4 N 0.86857(14) 0.62323(15) 0.49191(19) 0.0505 1.0000 Uani .
N5 N 0.99174(12) 0.61749(11) 0.59844(15) 0.0305 1.0000 Uani .
N6 N 0.96770(14) 0.57897(14) 0.43113(18) 0.0459 1.0000 Uani .
N7 N 0.87682(12) 0.63744(9) 0.86432(15) 0.0273 1.0000 Uani .
N8 N 0.78221(12) 0.69836(10) 0.76175(16) 0.0315 1.0000 Uani .
N9 N 0.91059(14) 0.75006(11) 0.8504(2) 0.0448 1.0000 Uani .
N10 N 0.06636(12) 0.62815(12) 0.27010(16) 0.0341 1.0000 Uani .
N11 N 0.19706(12) 0.61719(11) 0.34672(16) 0.0324 1.0000 Uani .
N12 N 0.11568(14) 0.51990(13) 0.32037(19) 0.0429 1.0000 Uani .
H11 H 0.4528 0.8652 0.4232 0.0337 1.0000 Uiso R
H21 H 0.4589 0.6900 0.3376 0.0370 1.0000 Uiso R
H31 H 0.3817 0.7112 0.4589 0.0500 1.0000 Uiso R
H32 H 0.3779 0.7810 0.4900 0.0510 1.0000 Uiso R
H41 H 0.8252 0.6160 0.4370 0.0603 1.0000 Uiso R
H51 H 1.0440 0.6063 0.6253 0.0382 1.0000 Uiso R
H61 H 0.9306 0.5685 0.3725 0.0550 1.0000 Uiso R
H62 H 1.0196 0.5675 0.4493 0.0544 1.0000 Uiso R
H71 H 0.9231 0.6263 0.9140 0.0341 1.0000 Uiso R
H81 H 0.7547 0.7338 0.7339 0.0387 1.0000 Uiso R
H91 H 0.8933 0.7882 0.8228 0.0525 1.0000 Uiso R
H92 H 0.9588 0.7469 0.9015 0.0531 1.0000 Uiso R
H101 H 0.0140 0.6185 0.2436 0.0409 1.0000 Uiso R
H111 H 0.2448 0.5992 0.3756 0.0400 1.0000 Uiso R
H121 H 0.1590 0.4952 0.3484 0.0510 1.0000 Uiso R
H122 H 0.0661 0.5051 0.2966 0.0508 1.0000 Uiso R
H171 H 0.1567 0.6113 0.5687 0.0572 1.0000 Uiso R
H172 H 0.1658 0.5450 0.5984 0.0568 1.0000 Uiso R
H251 H 0.5391 0.8680 0.3230 0.0417 1.0000 Uiso R
H261 H 0.5424 0.7536 0.2654 0.0460 1.0000 Uiso R
H281 H 0.8222 0.6645 0.5959 0.0785 1.0000 Uiso R
H291 H 0.9660 0.6589 0.7191 0.0573 1.0000 Uiso R
H311 H 0.8040 0.5527 0.8328 0.0379 1.0000 Uiso R
H321 H 0.6956 0.6232 0.7155 0.0400 1.0000 Uiso R
H341 H 0.0715 0.7295 0.2542 0.0475 1.0000 Uiso R
H351 H 0.2225 0.7167 0.3427 0.0436 1.0000 Uiso R

loop_
_atom_site_aniso_label
_atom_site_aniso_U_11
_atom_site_aniso_U_22
_atom_site_aniso_U_33
_atom_site_aniso_U_23
_atom_site_aniso_U_13
_atom_site_aniso_U_12
Zr1 0.00962(8) 0.01200(8) 0.01541(9) 0.00023(7) 0.00102(6) -0.00067(7)
C1 0.0166(9) 0.0188(10) 0.0170(9) -0.0015(7) 0.0044(8) 0.0016(7)
C2 0.0143(9) 0.0198(10) 0.0178(9) -0.0036(7) 0.0066(8) 0.0025(7)
C3 0.0167(10) 0.0203(10) 0.0222(10) -0.0029(8) 0.0063(8) -0.0008(8)
C4 0.0168(10) 0.0278(11) 0.0260(11) -0.0051(9) 0.0058(8) -0.0019(8)
C5 0.0160(10) 0.0312(12) 0.0187(10) -0.0038(9) 0.0032(8) 0.0011(8)
C6 0.0193(10) 0.0212(10) 0.0205(10) -0.0007(8) 0.0032(8) 0.0039(8)
C7 0.0152(9) 0.0191(10) 0.0168(9) -0.0036(8) 0.0045(7) -0.0012(7)
C8 0.0175(9) 0.0167(9) 0.0166(9) -0.0016(7) 0.0069(8) 0.0005(7)
C9 0.0144(9) 0.0209(10) 0.0267(11) -0.0018(8) 0.0041(8) -0.0035(8)
C10 0.0171(10) 0.0265(11) 0.0245(11) -0.0006(9) 0.0025(8) 0.0025(8)
C11 0.0237(11) 0.0224(11) 0.0257(11) -0.0003(9) 0.0079(9) 0.0043(8)
C13 0.0169(9) 0.0151(9) 0.0158(9) -0.0006(7) 0.0069(8) -0.0005(7)
C14 0.0153(9) 0.0165(9) 0.0132(9) -0.0010(7) 0.0041(7) 0.0013(7)
C15 0.0185(9) 0.0123(9) 0.0202(10) 0.0000(7) 0.0074(8) 0.0013(7)
C16 0.0163(9) 0.0157(9) 0.0202(10) -0.0021(7) 0.0068(8) -0.0019(7)
C17 0.0154(9) 0.0143(9) 0.0191(9) -0.0006(8) 0.0056(7) 0.0013(7)
C18 0.0161(9) 0.0118(9) 0.0221(10) 0.0017(7) 0.0052(8) 0.0001(7)
C19 0.0170(9) 0.0155(9) 0.0139(9) -0.0020(7) 0.0053(7) -0.0010(7)
C20 0.0132(9) 0.0165(9) 0.0169(9) -0.0017(7) 0.0068(7) -0.0028(7)
C21 0.0181(9) 0.0152(9) 0.0181(9) -0.0012(8) 0.0057(8) -0.0043(7)
C22 0.0218(10) 0.0196(9) 0.0156(9) -0.0003(8) 0.0059(8) -0.0009(8)
C23 0.0195(10) 0.0216(10) 0.0186(10) -0.0021(8) 0.0047(8) -0.0041(8)
C24 0.0161(9) 0.0186(10) 0.0166(9) -0.0019(8) 0.0045(7) -0.0047(7)
C25 0.0410(14) 0.0292(13) 0.0305(13) 0.0048(10) 0.0139(11) -0.0014(11)
C26 0.0513(16) 0.0361(14) 0.0329(14) 0.0019(11) 0.0240(13) 0.0083(12)
C27 0.0201(10) 0.0234(11) 0.0201(10) 0.0035(8) -0.0002(8) 0.0023(8)
C28 0.0269(14) 0.117(3) 0.053(2) -0.036(2) 0.0107(14) -0.0017(17)
C29 0.0328(14) 0.078(2) 0.0305(14) -0.0192(14) 0.0111(11) -0.0097(14)
C30 0.0223(11) 0.0356(13) 0.0237(11) 0.0005(10) 0.0023(9) -0.0074(9)
C31 0.0295(12) 0.0228(11) 0.0373(14) -0.0014(10) 0.0102(10) 0.0003(9)
C32 0.0238(11) 0.0289(12) 0.0374(13) -0.0046(10) 0.0027(10) 0.0004(9)
C33 0.0236(11) 0.0247(11) 0.0306(12) -0.0004(9) 0.0046(9) 0.0058(9)
C34 0.0307(13) 0.0431(15) 0.0377(14) -0.0028(12) 0.0085(11) 0.0054(11)
C35 0.0255(12) 0.0456(15) 0.0321(13) -0.0007(11) 0.0055(10) -0.0017(11)
C36 0.0197(11) 0.0492(15) 0.0215(11) -0.0014(10) 0.0047(9) -0.0046(10)
C37 0.0213(10) 0.0174(10) 0.0255(11) -0.0032(8) 0.0086(8) -0.0005(8)
Cl1 0.0304(3) 0.0245(3) 0.0279(3) 0.0028(2) -0.0032(2) 0.0066(2)
Cl2 0.0275(3) 0.0201(2) 0.0320(3) -0.0004(2) 0.0101(2) -0.0022(2)
Cl3 0.0294(3) 0.0153(2) 0.0463(3) -0.0046(2) 0.0143(2) -0.0029(2)
Cl4 0.0171(2) 0.0266(3) 0.0446(3) -0.0003(2) 0.0043(2) -0.0067(2)
Cl5 0.0184(2) 0.0154(2) 0.0336(3) 0.00623(19) 0.0044(2) 0.00112(17)
Cl6 0.0192(2) 0.0131(2) 0.0302(3) 0.00219(19) 0.0051(2) 0.00099(17)
Cl7 0.0214(2) 0.0208(2) 0.0262(3) -0.0019(2) 0.0043(2) -0.00830(19)
Cl8 0.0243(2) 0.0159(2) 0.0248(3) 0.00116(19) 0.0057(2) -0.00505(18)
O1 0.0174(7) 0.0197(7) 0.0177(7) -0.0005(6) 0.0017(6) -0.0018(5)
O2 0.0149(7) 0.0179(7) 0.0218(7) -0.0022(6) 0.0004(6) 0.0009(5)
O3 0.0187(8) 0.0392(10) 0.0302(9) -0.0025(7) -0.0031(7) 0.0018(7)
O4 0.0175(8) 0.0342(10) 0.0479(11) -0.0068(8) -0.0009(8) -0.0064(7)
O5 0.0136(7) 0.0177(7) 0.0279(8) -0.0050(6) 0.0039(6) -0.0007(5)
O6 0.0150(6) 0.0163(7) 0.0242(7) 0.0018(6) 0.0058(6) -0.0004(5)
O7 0.0292(9) 0.0245(9) 0.0565(12) 0.0054(8) 0.0129(8) 0.0114(7)
O8 0.0157(8) 0.0364(10) 0.0549(12) 0.0027(9) -0.0026(8) 0.0035(7)
O9 0.0125(6) 0.0162(7) 0.0258(8) 0.0001(6) 0.0042(6) -0.0022(5)
O10 0.0131(6) 0.0188(7) 0.0202(7) 0.0046(6) 0.0036(6) 0.0012(5)
O11 0.0142(7) 0.0212(8) 0.0256(8) 0.0014(6) 0.0000(6) 0.0010(5)
O12 0.0171(7) 0.0177(7) 0.0312(8) -0.0035(6) 0.0025(6) -0.0043(6)
O13 0.0162(7) 0.0153(7) 0.0201(7) 0.0011(6) 0.0021(6) -0.0012(5)
O14 0.0138(7) 0.0192(7) 0.0200(7) 0.0022(6) 0.0019(6) -0.0027(5)
O15 0.0219(8) 0.0342(9) 0.0319(9) 0.0032(7) -0.0079(7) -0.0062(7)
O16 0.0262(8) 0.0256(8) 0.0258(8) 0.0060(7) 0.0008(7) -0.0005(7)
O17 0.0261(9) 0.0273(9) 0.0479(11) 0.0034(8) 0.0003(8) 0.0012(7)
N1 0.0417(12) 0.0179(9) 0.0196(9) -0.0029(7) 0.0073(8) 0.0042(8)
N2 0.0406(12) 0.0175(9) 0.0282(10) -0.0047(8) 0.0080(9) 0.0024(8)
N3 0.0346(12) 0.0390(12) 0.0511(14) 0.0106(11) 0.0181(11) 0.0028(10)
N4 0.0205(11) 0.086(2) 0.0348(13) -0.0199(13) -0.0026(9) -0.0002(11)
N5 0.0215(9) 0.0396(12) 0.0244(10) -0.0003(9) 0.0009(8) -0.0014(8)
N6 0.0288(11) 0.0735(18) 0.0307(12) -0.0190(12) 0.0051(9) -0.0074(11)
N7 0.0224(9) 0.0219(9) 0.0319(10) 0.0035(8) 0.0027(8) 0.0058(7)
N8 0.0255(10) 0.0235(10) 0.0356(11) 0.0009(8) -0.0009(9) 0.0085(8)
N9 0.0326(12) 0.0209(10) 0.0642(16) 0.0043(10) -0.0026(11) -0.0003(9)
N10 0.0148(9) 0.0529(14) 0.0310(11) -0.0037(10) 0.0038(8) 0.0005(9)
N11 0.0173(9) 0.0458(13) 0.0291(11) 0.0043(9) 0.0023(8) -0.0002(8)
N12 0.0241(11) 0.0493(15) 0.0450(14) 0.0054(11) -0.0002(10) -0.0075(10)

loop_
_atom_type_symbol
_atom_type_scat_dispersion_real
_atom_type_scat_dispersion_imag
_atom_type_scat_Cromer_Mann_a1
_atom_type_scat_Cromer_Mann_b1
_atom_type_scat_Cromer_Mann_a2
_atom_type_scat_Cromer_Mann_b2
_atom_type_scat_Cromer_Mann_a3
_atom_type_scat_Cromer_Mann_b3
_atom_type_scat_Cromer_Mann_a4
_atom_type_scat_Cromer_Mann_b4
_atom_type_scat_Cromer_Mann_c
_atom_type_scat_source
C 0.0033 0.0016 2.3100 20.8439 1.0200 10.2075 1.5886 0.5687 0.8650 51.6512 0.2156 'International Tables Vol C 4.2.6.8 and 6.1.1.4'
H 0.0000 0.0000 0.4930 10.5109 0.3229 26.1257 0.1402 3.1424 0.0408 57.7998 0.0030 'International Tables Vol C 4.2.6.8 and 6.1.1.4'
O 0.0106 0.0060 3.0485 13.2771 2.2868 5.7011 1.5463 0.3239 0.8670 32.9089 0.2508 'International Tables Vol C 4.2.6.8 and 6.1.1.4'
S 0.1246 0.1234 6.9053 1.4679 5.2034 22.2151 1.4379 0.2536 1.5863 56.1720 0.8669 'International Tables Vol C 4.2.6.8 and 6.1.1.4'
Zr -2.9673 0.5597 17.8765 1.2762 10.9480 11.9160 5.4173 0.1176 3.6572 87.6627 2.0693 'International Tables Vol C 4.2.6.8 and 6.1.1.4'
N 0.0061 0.0033 12.2126 0.0057 3.1322 9.8933 2.0125 28.9975 1.1663 0.5826 -11.5290 'International Tables Vol C 4.2.6.8 and 6.1.1.4'
Cl 0.1484 0.1585 11.4604 0.0104 7.1964 1.1662 6.2556 18.5194 1.6455 47.7784 -9.5574 'International Tables Vol C 4.2.6.8 and 6.1.1.4'

loop_
_geom_angle_atom_site_label_1
_geom_angle_atom_site_label_2
_geom_angle_atom_site_label_3
_geom_angle
_geom_angle_publ_flag
O1 Zr1 O2 70.96(5) yes
O1 Zr1 O5 77.96(6) yes
O2 Zr1 O5 139.87(5) yes
O1 Zr1 O6 77.77(5) yes
O2 Zr1 O6 78.26(5) yes
O5 Zr1 O6 70.73(5) yes
O1 Zr1 O9 110.61(6) yes
O2 Zr1 O9 74.67(5) yes
O5 Zr1 O9 141.83(5) yes
O6 Zr1 O9 146.65(5) yes
O1 Zr1 O10 75.85(5) yes
O2 Zr1 O10 117.42(6) yes
O5 Zr1 O10 77.21(5) yes
O6 Zr1 O10 141.89(5) yes
O9 Zr1 O10 69.68(5) yes
O1 Zr1 O13 144.24(5) yes
O2 Zr1 O13 143.53(5) yes
O5 Zr1 O13 73.74(5) yes
O6 Zr1 O13 111.99(5) yes
O9 Zr1 O13 80.62(5) yes
O1 Zr1 O14 144.58(5) yes
O2 Zr1 O14 78.18(5) yes
O5 Zr1 O14 118.84(6) yes
O6 Zr1 O14 79.33(5) yes
O9 Zr1 O14 76.38(5) yes
O10 Zr1 O13 76.93(5) yes
O10 Zr1 O14 135.75(5) yes
O13 Zr1 O14 70.13(5) yes
C2 C1 C6 120.05(18) yes
C2 C1 O1 113.56(17) yes
C6 C1 O1 126.32(19) yes
C1 C2 C3 120.93(18) yes
C1 C2 O2 113.24(17) yes
C3 C2 O2 125.8(2) yes
C2 C3 C4 120.7(2) yes
C2 C3 Cl2 120.68(16) yes
C4 C3 Cl2 118.52(16) yes
C3 C4 C5 118.18(18) yes
C3 C4 O4 124.3(2) yes
C5 C4 O4 117.46(19) yes
C4 C5 C6 118.46(18) yes
C4 C5 O3 116.7(2) yes
C6 C5 O3 124.8(2) yes
C5 C6 C1 121.2(2) yes
C5 C6 Cl1 118.97(16) yes
C1 C6 Cl1 119.74(17) yes
C8 C7 C37 120.85(18) yes
C8 C7 O5 113.34(17) yes
C37 C7 O5 125.81(19) yes
C7 C8 C9 119.50(18) yes
C7 C8 O6 113.83(17) yes
C9 C8 O6 126.60(19) yes
C8 C9 C10 121.61(19) yes
C8 C9 Cl4 121.07(16) yes
C10 C9 Cl4 117.17(15) yes
C9 C10 C11 118.70(18) yes
C9 C10 O8 123.9(2) yes
C11 C10 O8 117.4(2) yes
C10 C11 C37 117.32(18) yes
C10 C11 O7 117.3(2) yes
C37 C11 O7 125.4(2) yes
C14 C13 C18 120.60(17) yes
C14 C13 O9 113.92(17) yes
C18 C13 O9 125.39(18) yes
C13 C14 C15 119.86(17) yes
C13 C14 O10 113.30(17) yes
C15 C14 O10 126.79(18) yes
C14 C15 C16 120.40(18) yes
C14 C15 Cl6 120.81(15) yes
C16 C15 Cl6 117.95(15) yes
C15 C16 C17 118.79(17) yes
C15 C16 O12 124.22(19) yes
C17 C16 O12 116.90(18) yes
C16 C17 C18 117.83(17) yes
C16 C17 O11 116.97(17) yes
C18 C17 O11 125.16(19) yes
C17 C18 C13 121.31(18) yes
C17 C18 Cl5 118.28(15) yes
C13 C18 Cl5 119.66(15) yes
C20 C19 C24 120.57(18) yes
C20 C19 O13 113.01(16) yes
C24 C19 O13 126.38(19) yes
C19 C20 C21 119.83(17) yes
C19 C20 O14 114.04(17) yes
C21 C20 O14 126.13(18) yes
C20 C21 C22 121.93(18) yes
C20 C21 Cl8 120.58(15) yes
C22 C21 Cl8 117.32(15) yes
C21 C22 C23 118.17(18) yes
C21 C22 O16 124.3(2) yes
C23 C22 O16 117.54(18) yes
C22 C23 C24 117.61(17) yes
C22 C23 O15 117.27(19) yes
C24 C23 O15 125.1(2) yes
C23 C24 C19 121.74(18) yes
C23 C24 Cl7 118.65(15) yes
C19 C24 Cl7 119.48(16) yes
C26 C25 N1 106.2(2) yes
C26 C25 H251 128.6 no
N1 C25 H251 125.2 no
C25 C26 N2 107.8(2) yes
C25 C26 H261 127.1 no
N2 C26 H261 125.1 no
N1 C27 N2 107.1(2) yes
N1 C27 N3 126.0(2) yes
N2 C27 N3 126.9(2) yes
C29 C28 N4 107.1(3) yes
C29 C28 H281 127.7 no
N4 C28 H281 125.2 no
C28 C29 N5 106.9(2) yes
C28 C29 H291 127.8 no
N5 C29 H291 125.3 no
N4 C30 N5 107.2(2) yes
N4 C30 N6 126.4(2) yes
N5 C30 N6 126.3(2) yes
C32 C31 N7 107.3(2) yes
C32 C31 H311 127.0 no
N7 C31 H311 125.7 no
C31 C32 N8 107.0(2) yes
C31 C32 H321 127.5 no
N8 C32 H321 125.5 no
N7 C33 N8 107.3(2) yes
N7 C33 N9 126.6(2) yes
N8 C33 N9 126.0(2) yes
C35 C34 N10 107.4(2) yes
C35 C34 H341 127.0 no
N10 C34 H341 125.6 no
C34 C35 N11 106.9(2) yes
C34 C35 H351 128.4 no
N11 C35 H351 124.7 no
N10 C36 N11 107.8(2) yes
N10 C36 N12 125.3(2) yes
N11 C36 N12 126.9(2) yes
C11 C37 C7 121.7(2) yes
C11 C37 Cl3 118.32(16) yes
C7 C37 Cl3 119.96(16) yes
Zr1 O1 C1 114.72(13) yes
Zr1 O2 C2 116.44(13) yes
Zr1 O5 C7 118.27(12) yes
Zr1 O6 C8 116.27(12) yes
Zr1 O9 C13 113.95(12) yes
Zr1 O10 C14 114.27(12) yes
Zr1 O13 C19 116.42(12) yes
Zr1 O14 C20 116.66(12) yes
H171 O17 H172 114.6 no
C25 N1 C27 109.9(2) yes
C25 N1 H11 124.5 no
C27 N1 H11 125.6 no
C26 N2 C27 109.0(2) yes
C26 N2 H21 125.9 no
C27 N2 H21 125.1 no
C27 N3 H31 117.0 no
C27 N3 H32 116.9 no
H31 N3 H32 118.6 no
C28 N4 C30 109.2(2) yes
C28 N4 H41 126.3 no
C30 N4 H41 124.1 no
C29 N5 C30 109.6(2) yes
C29 N5 H51 126.3 no
C30 N5 H51 123.9 no
C30 N6 H61 118.9 no
C30 N6 H62 117.0 no
H61 N6 H62 123.2 no
C31 N7 C33 108.93(19) yes
C31 N7 H71 126.9 no
C33 N7 H71 123.8 no
C32 N8 C33 109.6(2) yes
C32 N8 H81 125.6 no
C33 N8 H81 124.2 no
C33 N9 H91 119.8 no
C33 N9 H92 119.4 no
H91 N9 H92 119.8 no
C34 N10 C36 108.8(2) yes
C34 N10 H101 126.3 no
C36 N10 H101 124.8 no
C35 N11 C36 109.1(2) yes
C35 N11 H111 126.1 no
C36 N11 H111 124.8 no
C36 N12 H121 118.5 no
C36 N12 H122 117.4 no
H121 N12 H122 124.0 no

loop_
_geom_bond_atom_site_label_1
_geom_bond_atom_site_label_2
_geom_bond_distance
_geom_bond_publ_flag
Zr1 O1 2.1945(14) yes
Zr1 O2 2.1793(14) yes
Zr1 O5 2.1764(14) yes
Zr1 O6 2.2133(14) yes
Zr1 O9 2.2254(14) yes
Zr1 O10 2.2130(14) yes
Zr1 O13 2.2175(14) yes
Zr1 O14 2.2020(14) yes
C1 C2 1.519(3) yes
C1 C6 1.367(3) yes
C1 O1 1.284(2) yes
C2 C3 1.372(3) yes
C2 O2 1.281(2) yes
C3 C4 1.420(3) yes
C3 Cl2 1.728(2) yes
C4 C5 1.562(3) yes
C4 O4 1.227(3) yes
C5 C6 1.420(3) yes
C5 O3 1.232(3) yes
C6 Cl1 1.734(2) yes
C7 C8 1.512(3) yes
C7 C37 1.365(3) yes
C7 O5 1.287(2) yes
C8 C9 1.374(3) yes
C8 O6 1.282(2) yes
C9 C10 1.420(3) yes
C9 Cl4 1.728(2) yes
C10 C11 1.551(3) yes
C10 O8 1.228(3) yes
C11 C37 1.428(3) yes
C11 O7 1.222(3) yes
C13 C14 1.509(3) yes
C13 C18 1.377(3) yes
C13 O9 1.274(2) yes
C14 C15 1.374(3) yes
C14 O10 1.290(2) yes
C15 C16 1.426(3) yes
C15 Cl6 1.722(2) yes
C16 C17 1.550(3) yes
C16 O12 1.229(2) yes
C17 C18 1.408(3) yes
C17 O11 1.234(2) yes
C18 Cl5 1.721(2) yes
C19 C20 1.512(3) yes
C19 C24 1.367(3) yes
C19 O13 1.289(2) yes
C20 C21 1.371(3) yes
C20 O14 1.285(2) yes
C21 C22 1.420(3) yes
C21 Cl8 1.722(2) yes
C22 C23 1.557(3) yes
C22 O16 1.231(3) yes
C23 C24 1.427(3) yes
C23 O15 1.219(3) yes
C24 Cl7 1.733(2) yes
C25 C26 1.326(4) yes
C25 N1 1.376(3) yes
C25 H251 0.929 no
C26 N2 1.376(3) yes
C26 H261 0.928 no
C27 N1 1.326(3) yes
C27 N2 1.324(3) yes
C27 N3 1.346(3) yes
C28 C29 1.323(4) yes
C28 N4 1.385(4) yes
C28 H281 0.942 no
C29 N5 1.377(3) yes
C29 H291 0.948 no
C30 N4 1.322(3) yes
C30 N5 1.324(3) yes
C30 N6 1.319(3) yes
C31 C32 1.328(3) yes
C31 N7 1.394(3) yes
C31 H311 0.941 no
C32 N8 1.388(3) yes
C32 H321 0.939 no
C33 N7 1.335(3) yes
C33 N8 1.330(3) yes
C33 N9 1.336(3) yes
C34 C35 1.335(4) yes
C34 N10 1.381(4) yes
C34 H341 0.940 no
C35 N11 1.386(4) yes
C35 H351 0.942 no
C36 N10 1.335(3) yes
C36 N11 1.327(3) yes
C36 N12 1.335(4) yes
C37 Cl3 1.724(2) yes
O17 H171 0.830 no
O17 H172 0.833 no
N1 H11 0.853 no
N2 H21 0.868 no
N3 H31 0.869 no
N3 H32 0.864 no
N4 H41 0.875 no
N5 H51 0.881 no
N6 H61 0.869 no
N6 H62 0.877 no
N7 H71 0.884 no
N8 H81 0.874 no
N9 H91 0.870 no
N9 H92 0.887 no
N10 H101 0.874 no
N11 H111 0.864 no
N12 H121 0.872 no
N12 H122 0.860 no

loop_
_geom_hbond_atom_site_label_D
_geom_hbond_atom_site_label_H
_geom_hbond_atom_site_label_A
_geom_hbond_site_symmetry_A
_geom_hbond_angle_DHA
_geom_hbond_distance_DH
_geom_hbond_distance_HA
_geom_hbond_distance_DA
_geom_hbond_publ_flag
N1 H11 O10 4_565 130 0.85 2.24 2.864(3) yes
N2 H21 O13 . 151 0.87 2.16 2.951(3) yes
N3 H31 O16 2_666 167 0.87 2.26 3.113(3) yes
N4 H41 O11 . 136 0.88 2.18 2.869(3) yes
N4 H41 O12 . 137 0.88 2.59 3.283(3) yes
N5 H51 O17 1_655 135 0.88 2.15 2.843(3) yes
N6 H61 O3 2_665 130 0.87 2.49 3.113(3) yes
N6 H61 O11 . 134 0.87 2.38 3.048(3) yes
N6 H62 O17 1_655 145 0.88 2.08 2.837(3) yes
N7 H71 O8 1_656 135 0.88 2.07 2.769(3) yes
N8 H81 O12 4_565 140 0.87 2.05 2.775(3) yes
N9 H91 O12 4_565 131 0.87 2.38 3.018(3) yes
N9 H92 O8 1_656 139 0.89 2.07 2.802(3) yes
N10 H101 O4 2_565 169 0.87 1.88 2.747(3) yes
N11 H111 O15 2_666 132 0.86 2.47 3.109(3) yes
N11 H111 O16 2_666 154 0.86 2.01 2.814(3) yes
N12 H121 O15 2_666 150 0.87 2.13 2.913(3) yes
N12 H122 O3 2_565 168 0.86 2.09 2.940(3) yes
O17 H171 O7 4_565 138 0.83 2.17 2.846(3) yes
O17 H172 O11 2_666 164 0.83 2.11 2.914(3) yes
C31 H311 O6 2_666 155 0.94 2.57 3.444(3) yes
